data_7236476
loop_
_publ_author_name
'von Arx, Tobias'
'Szentkuti, Alexander'
'Zehnder, Thomas N.'
'Blacque, Olivier'
'Venkatesan, Koushik'

_publ_section_title
;
 Stable N-heterocyclic carbene (NHC) cyclometalated (C^C) gold(iii)
 complexes as blue--blue green phosphorescence emitters
;
_journal_issue 15
_journal_name_full 'Journal of Materials Chemistry C'
_journal_page_first 3765
_journal_paper_doi 10.1039/C6TC05551F
_journal_volume 5
_journal_year 2017
_chemical_absolute_configuration ad
_chemical_formula_moiety 'C19 H18 Au Cl3 N2'
_chemical_formula_sum 'C19 H18 Au Cl3 N2'
_chemical_formula_weight 577.67
_chemical_name_systematic trichloro[1-(9,9-dimethyl-9H-fluoren-1-yl)-3-methyl-2,3-dihydro-1H-imidazol-2-yl]-gold(iii)
_space_group_crystal_system orthorhombic
_space_group_IT_number 29
_space_group_name_Hall 'P 2c -2ac'
_space_group_name_H-M_alt 'P c a 21'
_atom_sites_solution_hydrogens geom
_audit_creation_date 2015-11-30
_audit_creation_method
;
Olex2 1.2
(compiled 2015.09.30 svn.r3233 for OlexSys, GUI svn.r5103)
;
_audit_update_record
;
2016-12-14 deposited with the CCDC.
2017-03-15 downloaded from the CCDC.
;
_cell_angle_alpha 90
_cell_angle_beta 90
_cell_angle_gamma 90
_cell_formula_units_Z 4
_cell_length_a 17.61694(20)
_cell_length_b 7.56666(9)
_cell_length_c 14.8780(2)
_cell_measurement_reflns_used 13206
_cell_measurement_temperature 183(1)
_cell_measurement_theta_max 32.8870
_cell_measurement_theta_min 2.9150
_cell_volume 1983.26(4)
_computing_cell_refinement 'CrysAlisPro 1.171.38.41 (Rigaku OD, 2015)'
_computing_data_collection 'CrysAlisPro 1.171.38.41 (Rigaku OD, 2015)'
_computing_data_reduction 'CrysAlisPro 1.171.38.41 (Rigaku OD, 2015)'
_computing_molecular_graphics 'Olex2 (Dolomanov et al., 2009)'
_computing_publication_material 'Olex2 (Dolomanov et al., 2009)'
_computing_structure_refinement 'ShelXL 2014/7 (Sheldrick, 2015)'
_computing_structure_solution 'ShelXS-97 (Sheldrick, 2008)'
_diffrn_ambient_environment N~2~
_diffrn_ambient_temperature 183(1)
_diffrn_detector 'CCD plate'
_diffrn_detector_area_resol_mean 10.3801
_diffrn_detector_type Atlas
_diffrn_measured_fraction_theta_full 1.000
_diffrn_measured_fraction_theta_max 1.000
_diffrn_measurement_details
;
List of Runs (angles in degrees, time in seconds):

  # Type    Start    End  Width  t~exp~   \w     \q     \k     \f   Frames
#--------------------------------------------------------------------------
  1  \w    -27.00 101.00   0.80   25.00    --   19.46  19.00 -30.00  160
  2  \w   -102.00  26.00   0.80   25.00    --  -20.40 -19.00 -30.00  160
  3  \w    -57.00  45.40   0.80   25.00    --   19.46 -37.00 -60.00  128
  4  \w   -110.00 -85.20   0.80   25.00    --  -20.40-178.00 120.00   31
  5  \w   -109.00 -55.40   0.80   25.00    --  -20.40 178.00  30.00   67
;
_diffrn_measurement_device 'four-circle diffractometer'
_diffrn_measurement_device_type 'SuperNova, Dual, Cu at zero, Atlas'
_diffrn_measurement_method '\w scans'
_diffrn_orient_matrix_type 'CrysAlisPro convention (1999, Acta A55, 543-557)'
_diffrn_orient_matrix_UB_11 -0.0379931000
_diffrn_orient_matrix_UB_12 -0.0237178000
_diffrn_orient_matrix_UB_13 -0.0101111000
_diffrn_orient_matrix_UB_21 -0.0015450000
_diffrn_orient_matrix_UB_22 -0.0519309000
_diffrn_orient_matrix_UB_23 0.0396642000
_diffrn_orient_matrix_UB_31 -0.0132097000
_diffrn_orient_matrix_UB_32 0.0743670000
_diffrn_orient_matrix_UB_33 0.0244475000
_diffrn_radiation_monochromator mirror
_diffrn_radiation_probe x-ray
_diffrn_radiation_type MoK\a
_diffrn_radiation_wavelength 0.71073
_diffrn_reflns_av_R_equivalents 0.0244
_diffrn_reflns_av_unetI/netI 0.0192
_diffrn_reflns_Laue_measured_fraction_full 1.000
_diffrn_reflns_Laue_measured_fraction_max 1.000
_diffrn_reflns_limit_h_max 22
_diffrn_reflns_limit_h_min -22
_diffrn_reflns_limit_k_max 9
_diffrn_reflns_limit_k_min -9
_diffrn_reflns_limit_l_max 18
_diffrn_reflns_limit_l_min -18
_diffrn_reflns_number 18197
_diffrn_reflns_point_group_measured_fraction_full 0.997
_diffrn_reflns_point_group_measured_fraction_max 0.997
_diffrn_reflns_theta_full 25.242
_diffrn_reflns_theta_max 26.366
_diffrn_reflns_theta_min 2.312
_diffrn_source 'micro-focus sealed X-ray tube'
_diffrn_source_type 'SuperNova (Mo) X-ray Source'
_exptl_absorpt_coefficient_mu 7.826
_exptl_absorpt_correction_T_max 0.863
_exptl_absorpt_correction_T_min 0.403
_exptl_absorpt_correction_type analytical
_exptl_absorpt_process_details
;
CrysAlisPro 1.171.38.41 (Rigaku Oxford Diffraction, 2015)
Analytical numeric absorption correction using a multifaceted crystal
model based on expressions derived by R.C. Clark & J.S. Reid.
(Clark, R. C. & Reid, J. S. (1995). Acta Cryst. A51, 887-897)
Empirical absorption correction using spherical harmonics,
 implemented in SCALE3 ABSPACK scaling algorithm.
;
_exptl_crystal_colour yellow
_exptl_crystal_density_diffrn 1.935
_exptl_crystal_description plate
_exptl_crystal_F_000 1104
_exptl_crystal_preparation ', Luminescent'
_exptl_crystal_size_max 0.24
_exptl_crystal_size_mid 0.12
_exptl_crystal_size_min 0.02
_refine_diff_density_max 0.424
_refine_diff_density_min -0.283
_refine_diff_density_rms 0.057
_refine_ls_abs_structure_details
;
 Flack x determined using 1763 quotients [(I+)-(I-)]/[(I+)+(I-)]
 (Parsons, Flack and Wagner, Acta Cryst. B69 (2013) 249-259).
;
_refine_ls_abs_structure_Flack -0.019(3)
_refine_ls_extinction_method none
_refine_ls_goodness_of_fit_ref 1.036
_refine_ls_hydrogen_treatment constr
_refine_ls_matrix_type full
_refine_ls_number_parameters 229
_refine_ls_number_reflns 4044
_refine_ls_number_restraints 1
_refine_ls_restrained_S_all 1.036
_refine_ls_R_factor_all 0.0167
_refine_ls_R_factor_gt 0.0149
_refine_ls_shift/su_max 0.001
_refine_ls_shift/su_mean 0.000
_refine_ls_structure_factor_coef Fsqd
_refine_ls_weighting_details 'w=1/[\s^2^(Fo^2^)+(0.0141P)^2^+0.7381P] where P=(Fo^2^+2Fc^2^)/3'
_refine_ls_weighting_scheme calc
_refine_ls_wR_factor_gt 0.0325
_refine_ls_wR_factor_ref 0.0333
_reflns_Friedel_coverage 0.916
_reflns_Friedel_fraction_full 0.995
_reflns_Friedel_fraction_max 0.994
_reflns_number_gt 3860
_reflns_number_total 4044
_reflns_threshold_expression 'I > 2\s(I)'
_cod_data_source_file c6tc05551f2.cif
_cod_data_source_block C2_CCDC1497788
_cod_database_code 7236476
_shelx_space_group_comment
;
The symmetry employed for this shelxl refinement is uniquely defined
by the following loop, which should always be used as a source of
symmetry information in preference to the above space-group names.
They are only intended as comments.
;
_olex2_refinement_description
;
1. Fixed Uiso
 At 1.2 times of:
  All C(H) groups
 At 1.5 times of:
  All C(H,H,H) groups
2.a Aromatic/amide H refined with riding coordinates:
 C2(H2), C3(H3), C6(H6), C9(H9), C10(H10), C14(H14), C15(H15), C16(H16),
 C17(H17)
2.b Idealised Me refined as rotating group:
 C4(H4A,H4B,H4C), C18(H18A,H18B,H18C), C19(H19A,H19B,H19C)
;
_shelx_shelxl_version_number 2014/7

loop_
_space_group_symop_operation_xyz
'x, y, z'
'-x, -y, z+1/2'
'-x+1/2, y, z+1/2'
'x+1/2, -y, z'

loop_
_atom_site_label
_atom_site_type_symbol
_atom_site_fract_x
_atom_site_fract_y
_atom_site_fract_z
_atom_site_U_iso_or_equiv
_atom_site_adp_type
_atom_site_occupancy
_atom_site_site_symmetry_order
_atom_site_calc_flag
_atom_site_refinement_flags_posn
Au1 Au 0.95935(2) 0.90411(2) 0.00468(2) 0.02545(5) Uani 1 1 d .
Cl1 Cl 1.05782(6) 0.70257(14) -0.00168(17) 0.0409(3) Uani 1 1 d .
Cl2 Cl 1.01444(8) 1.04652(17) 0.12285(11) 0.0458(3) Uani 1 1 d .
Cl3 Cl 0.89731(8) 0.77385(15) -0.11274(9) 0.0408(3) Uani 1 1 d .
N1 N 0.8079(2) 1.0675(5) 0.0458(3) 0.0272(8) Uani 1 1 d .
N2 N 0.8826(2) 1.2478(4) -0.0232(2) 0.0293(9) Uani 1 1 d .
C1 C 0.8770(2) 1.0845(4) 0.0099(6) 0.0255(9) Uani 1 1 d .
C2 C 0.7686(3) 1.2250(6) 0.0340(3) 0.0319(11) Uani 1 1 d .
H2 H 0.7190 1.2483 0.0521 0.038 Uiso 1 1 calc R
C3 C 0.8151(3) 1.3364(6) -0.0081(4) 0.0355(13) Uani 1 1 d .
H3 H 0.8042 1.4524 -0.0243 0.043 Uiso 1 1 calc R
C4 C 0.9497(3) 1.3198(7) -0.0686(4) 0.0415(13) Uani 1 1 d .
H4A H 0.9909 1.3279 -0.0265 0.062 Uiso 1 1 calc GR
H4B H 0.9382 1.4353 -0.0916 0.062 Uiso 1 1 calc GR
H4C H 0.9639 1.2435 -0.1173 0.062 Uiso 1 1 calc GR
C5 C 0.7802(3) 0.9116(6) 0.0904(3) 0.0260(10) Uani 1 1 d .
C6 C 0.8264(3) 0.8286(6) 0.1532(3) 0.0260(10) Uani 1 1 d .
H6 H 0.8732 0.8761 0.1691 0.031 Uiso 1 1 calc R
C7 C 0.8008(2) 0.6737(6) 0.1912(3) 0.0256(9) Uani 1 1 d .
C8 C 0.7291(3) 0.6085(6) 0.1712(3) 0.0269(10) Uani 1 1 d .
C9 C 0.6821(3) 0.6971(7) 0.1118(3) 0.0338(11) Uani 1 1 d .
H9 H 0.6336 0.6549 0.1000 0.041 Uiso 1 1 calc R
C10 C 0.7080(3) 0.8484(7) 0.0705(3) 0.0315(11) Uani 1 1 d .
H10 H 0.6774 0.9080 0.0296 0.038 Uiso 1 1 calc R
C11 C 0.8424(3) 0.5545(6) 0.2578(3) 0.0295(11) Uani 1 1 d .
C12 C 0.7872(4) 0.4020(7) 0.2650(4) 0.0308(14) Uani 1 1 d .
C13 C 0.7196(3) 0.4380(8) 0.2189(4) 0.0285(12) Uani 1 1 d .
C14 C 0.6605(3) 0.3176(7) 0.2187(3) 0.0373(12) Uani 1 1 d .
H14 H 0.6149 0.3439 0.1901 0.045 Uiso 1 1 calc R
C15 C 0.6705(3) 0.1570(8) 0.2618(3) 0.0422(14) Uani 1 1 d .
H15 H 0.6316 0.0739 0.2611 0.051 Uiso 1 1 calc R
C16 C 0.7372(4) 0.1194(6) 0.3057(4) 0.0410(13) Uani 1 1 d .
H16 H 0.7431 0.0106 0.3340 0.049 Uiso 1 1 calc R
C17 C 0.7962(3) 0.2416(7) 0.3083(3) 0.0367(12) Uani 1 1 d .
H17 H 0.8409 0.2159 0.3387 0.044 Uiso 1 1 calc R
C18 C 0.8491(3) 0.6503(7) 0.3492(3) 0.0401(13) Uani 1 1 d .
H18A H 0.8776 0.7574 0.3417 0.060 Uiso 1 1 calc GR
H18B H 0.8745 0.5749 0.3915 0.060 Uiso 1 1 calc GR
H18C H 0.7993 0.6782 0.3712 0.060 Uiso 1 1 calc GR
C19 C 0.9202(3) 0.4982(7) 0.2236(4) 0.0432(13) Uani 1 1 d .
H19A H 0.9144 0.4327 0.1688 0.065 Uiso 1 1 calc GR
H19B H 0.9445 0.4253 0.2679 0.065 Uiso 1 1 calc GR
H19C H 0.9507 0.6012 0.2126 0.065 Uiso 1 1 calc GR

loop_
_atom_site_aniso_label
_atom_site_aniso_U_11
_atom_site_aniso_U_22
_atom_site_aniso_U_33
_atom_site_aniso_U_23
_atom_site_aniso_U_13
_atom_site_aniso_U_12
Au1 0.02033(8) 0.02022(7) 0.03580(9) 0.00033(13) 0.00207(12) 0.00089(5)
Cl1 0.0276(5) 0.0375(5) 0.0576(8) -0.0065(9) 0.0019(9) 0.0115(4)
Cl2 0.0297(7) 0.0418(7) 0.0660(9) -0.0163(7) -0.0139(6) -0.0006(6)
Cl3 0.0528(8) 0.0282(6) 0.0414(7) -0.0045(5) -0.0138(6) 0.0106(6)
N1 0.025(2) 0.028(2) 0.0283(18) -0.0004(16) -0.0021(16) 0.0065(16)
N2 0.027(2) 0.0202(18) 0.041(2) -0.0013(14) -0.0025(15) 0.0011(15)
C1 0.0232(18) 0.0216(17) 0.032(2) -0.003(3) -0.002(3) 0.0013(14)
C2 0.032(3) 0.031(2) 0.032(3) -0.0040(19) -0.0017(18) 0.015(2)
C3 0.043(3) 0.0230(19) 0.041(4) 0.000(2) -0.007(3) 0.0138(19)
C4 0.040(3) 0.027(3) 0.057(4) 0.009(2) 0.000(3) -0.011(2)
C5 0.025(3) 0.029(2) 0.025(2) 0.0004(18) 0.0045(18) 0.0032(19)
C6 0.022(2) 0.029(2) 0.027(2) -0.0028(19) -0.0004(18) 0.0002(19)
C7 0.022(2) 0.031(2) 0.024(2) -0.0021(19) 0.0001(18) 0.0036(19)
C8 0.021(2) 0.034(3) 0.026(2) -0.0014(19) 0.0042(18) -0.0020(19)
C9 0.021(3) 0.045(3) 0.035(3) 0.000(2) -0.001(2) -0.001(2)
C10 0.023(3) 0.041(3) 0.031(3) 0.004(2) -0.003(2) 0.004(2)
C11 0.029(3) 0.029(2) 0.030(3) 0.0047(19) -0.003(2) 0.001(2)
C12 0.036(3) 0.031(3) 0.025(3) -0.002(2) 0.006(2) 0.000(2)
C13 0.027(3) 0.033(3) 0.026(3) -0.006(2) 0.005(2) -0.001(2)
C14 0.033(3) 0.047(3) 0.032(3) -0.002(2) 0.006(2) -0.008(2)
C15 0.052(4) 0.040(3) 0.035(3) -0.007(2) 0.009(3) -0.015(3)
C16 0.058(4) 0.030(3) 0.034(3) -0.001(2) 0.008(3) -0.004(2)
C17 0.043(3) 0.037(3) 0.031(3) 0.000(2) -0.002(2) 0.003(3)
C18 0.053(4) 0.034(3) 0.034(3) 0.005(2) -0.015(3) -0.002(3)
C19 0.027(3) 0.043(3) 0.060(4) 0.011(3) -0.002(2) 0.006(2)

loop_
_atom_type_symbol
_atom_type_description
_atom_type_scat_dispersion_real
_atom_type_scat_dispersion_imag
_atom_type_scat_source
C C 0.0033 0.0016 'International Tables Vol C Tables 4.2.6.8 and 6.1.1.4'
H H 0.0000 0.0000 'International Tables Vol C Tables 4.2.6.8 and 6.1.1.4'
Au Au -2.0133 8.8022 'International Tables Vol C Tables 4.2.6.8 and 6.1.1.4'
Cl Cl 0.1484 0.1585 'International Tables Vol C Tables 4.2.6.8 and 6.1.1.4'
N N 0.0061 0.0033 'International Tables Vol C Tables 4.2.6.8 and 6.1.1.4'

loop_
_exptl_crystal_face_index_h
_exptl_crystal_face_index_k
_exptl_crystal_face_index_l
_exptl_crystal_face_perp_dist
-1 0 0 0.0057
1 0 0 0.0127
0 0 -1 0.0573
0 0 1 0.0673
-3 5 -3 0.0812
2 -3 5 0.0961
4 -5 -2 0.1196

loop_
_geom_angle_atom_site_label_1
_geom_angle_atom_site_label_2
_geom_angle_atom_site_label_3
_geom_angle
Cl2 Au1 Cl1 91.37(6)
Cl2 Au1 Cl3 176.15(5)
Cl3 Au1 Cl1 92.47(6)
C1 Au1 Cl1 178.05(11)
C1 Au1 Cl2 87.5(2)
C1 Au1 Cl3 88.7(2)
C1 N1 C2 108.7(4)
C1 N1 C5 125.0(4)
C2 N1 C5 126.3(4)
C1 N2 C3 109.0(4)
C1 N2 C4 125.0(4)
C3 N2 C4 126.0(4)
N1 C1 Au1 127.8(3)
N2 C1 Au1 124.5(4)
N2 C1 N1 107.7(3)
N1 C2 H2 126.4
C3 C2 N1 107.2(4)
C3 C2 H2 126.4
N2 C3 H3 126.3
C2 C3 N2 107.4(4)
C2 C3 H3 126.3
N2 C4 H4A 109.5
N2 C4 H4B 109.5
N2 C4 H4C 109.5
H4A C4 H4B 109.5
H4A C4 H4C 109.5
H4B C4 H4C 109.5
C6 C5 N1 118.8(4)
C6 C5 C10 121.6(4)
C10 C5 N1 119.6(4)
C5 C6 H6 121.0
C7 C6 C5 117.9(4)
C7 C6 H6 121.0
C6 C7 C8 120.9(4)
C6 C7 C11 127.7(4)
C8 C7 C11 111.5(4)
C7 C8 C13 108.0(4)
C9 C8 C7 120.6(4)
C9 C8 C13 131.3(5)
C8 C9 H9 120.3
C10 C9 C8 119.3(4)
C10 C9 H9 120.3
C5 C10 H10 120.2
C9 C10 C5 119.5(4)
C9 C10 H10 120.2
C7 C11 C18 109.3(4)
C12 C11 C7 100.8(4)
C12 C11 C18 110.2(4)
C12 C11 C19 112.8(4)
C19 C11 C7 112.3(4)
C19 C11 C18 110.9(4)
C13 C12 C11 111.3(5)
C17 C12 C11 129.0(6)
C17 C12 C13 119.7(6)
C12 C13 C8 107.9(5)
C14 C13 C8 131.1(5)
C14 C13 C12 120.9(6)
C13 C14 H14 120.6
C13 C14 C15 118.8(5)
C15 C14 H14 120.6
C14 C15 H15 119.7
C16 C15 C14 120.7(5)
C16 C15 H15 119.7
C15 C16 H16 119.6
C15 C16 C17 120.9(5)
C17 C16 H16 119.6
C12 C17 C16 119.1(5)
C12 C17 H17 120.5
C16 C17 H17 120.5
C11 C18 H18A 109.5
C11 C18 H18B 109.5
C11 C18 H18C 109.5
H18A C18 H18B 109.5
H18A C18 H18C 109.5
H18B C18 H18C 109.5
C11 C19 H19A 109.5
C11 C19 H19B 109.5
C11 C19 H19C 109.5
H19A C19 H19B 109.5
H19A C19 H19C 109.5
H19B C19 H19C 109.5

loop_
_geom_bond_atom_site_label_1
_geom_bond_atom_site_label_2
_geom_bond_distance
Au1 Cl1 2.3116(10)
Au1 Cl2 2.2790(14)
Au1 Cl3 2.2843(13)
Au1 C1 1.993(4)
N1 C1 1.336(6)
N1 C2 1.390(5)
N1 C5 1.439(6)
N2 C1 1.333(6)
N2 C3 1.384(6)
N2 C4 1.466(6)
C2 H2 0.9300
C2 C3 1.332(7)
C3 H3 0.9300
C4 H4A 0.9600
C4 H4B 0.9600
C4 H4C 0.9600
C5 C6 1.389(6)
C5 C10 1.391(7)
C6 H6 0.9300
C6 C7 1.377(6)
C7 C8 1.387(6)
C7 C11 1.527(6)
C8 C9 1.384(7)
C8 C13 1.482(7)
C9 H9 0.9300
C9 C10 1.377(7)
C10 H10 0.9300
C11 C12 1.512(8)
C11 C18 1.545(7)
C11 C19 1.523(7)
C12 C13 1.401(7)
C12 C17 1.383(7)
C13 C14 1.384(8)
C14 H14 0.9300
C14 C15 1.385(8)
C15 H15 0.9300
C15 C16 1.375(8)
C16 H16 0.9300
C16 C17 1.391(8)
C17 H17 0.9300
C18 H18A 0.9600
C18 H18B 0.9600
C18 H18C 0.9600
C19 H19A 0.9600
C19 H19B 0.9600
C19 H19C 0.9600
